data_2204569
loop_
_publ_author_name
'Chopra, Deepak'
'Choudhury, A. R.'
'Nagarajan, K.'
'Guru Row, T. N.'

_publ_section_title
;
 <i>N</i>-Phenylethyl-<i>N</i>'-[3-(trifluoromethyl)phenyl]thiourea
;
_journal_issue 11
_journal_name_full 'Acta Crystallographica Section E'
_journal_page_first o1970
_journal_page_last o1971
_journal_paper_doi 10.1107/S1600536804024961
_journal_volume 60
_journal_year 2004
_chemical_formula_iupac 'C16 H15 F3 N2 S'
_chemical_formula_moiety 'C16 H15 F3 N2 S'
_chemical_formula_sum 'C16 H15 F3 N2 S'
_chemical_formula_weight 324.37
_chemical_name_systematic
;
N-phenylethyl-N'-[3-(trifluoromethyl)phenyl]thiourea
;
_space_group_IT_number 2
_symmetry_cell_setting triclinic
_symmetry_space_group_name_Hall '-P 1'
_symmetry_space_group_name_H-M 'P -1'
_atom_sites_solution_hydrogens geom
_atom_sites_solution_primary direct
_atom_sites_solution_secondary difmap
_cell_angle_alpha 77.050(6)
_cell_angle_beta 83.614(6)
_cell_angle_gamma 86.078(7)
_cell_formula_units_Z 2
_cell_length_a 6.978(3)
_cell_length_b 7.298(3)
_cell_length_c 16.064(7)
_cell_measurement_reflns_used 575
_cell_measurement_temperature 293(2)
_cell_measurement_theta_max 24.7
_cell_measurement_theta_min 2.4
_cell_volume 791.5(6)
_computing_cell_refinement SMART
_computing_data_collection 'SMART (Bruker, 2000)'
_computing_data_reduction 'SAINT (Bruker, 2000)'
_computing_molecular_graphics 'ORTEP-3 for Windows (Farrugia, 1997) and CAMERON (Watkin et al., 1996)'
_computing_publication_material 'PLATON (Spek, 2003)'
_computing_structure_refinement 'SHELXL97 (Sheldrick, 1997)'
_computing_structure_solution 'SIR92 (Altomare et al., 1993)'
_diffrn_ambient_temperature 293(2)
_diffrn_measured_fraction_theta_full 0.985
_diffrn_measured_fraction_theta_max 0.927
_diffrn_measurement_device_type 'Bruker SMART APEX CCD area-detector'
_diffrn_measurement_method '\f and \w'
_diffrn_radiation_monochromator graphite
_diffrn_radiation_source 'fine-focus sealed tube'
_diffrn_radiation_type MoK\a
_diffrn_radiation_wavelength 0.71073
_diffrn_reflns_av_R_equivalents 0.0476
_diffrn_reflns_av_sigmaI/netI 0.0830
_diffrn_reflns_limit_h_max 8
_diffrn_reflns_limit_h_min -8
_diffrn_reflns_limit_k_max 9
_diffrn_reflns_limit_k_min -9
_diffrn_reflns_limit_l_max 19
_diffrn_reflns_limit_l_min -19
_diffrn_reflns_number 6240
_diffrn_reflns_reduction_process
;
 ?
;
_diffrn_reflns_theta_full 25.00
_diffrn_reflns_theta_max 26.37
_diffrn_reflns_theta_min 1.31
_exptl_absorpt_coefficient_mu 0.232
_exptl_absorpt_correction_T_max 0.9594
_exptl_absorpt_correction_T_min 0.9110
_exptl_absorpt_correction_type multi-scan
_exptl_absorpt_process_details '(SADABS; Sheldrick, 1996)'
_exptl_crystal_colour yellow
_exptl_crystal_density_diffrn 1.361
_exptl_crystal_density_meas ?
_exptl_crystal_density_method .
_exptl_crystal_description block
_exptl_crystal_F_000 336
_exptl_crystal_size_max 0.28
_exptl_crystal_size_mid 0.20
_exptl_crystal_size_min 0.18
_refine_diff_density_max 0.413
_refine_diff_density_min -0.253
_refine_ls_extinction_method none
_refine_ls_goodness_of_fit_ref 1.143
_refine_ls_hydrogen_treatment mixed
_refine_ls_matrix_type full
_refine_ls_number_parameters 207
_refine_ls_number_reflns 2987
_refine_ls_number_restraints 0
_refine_ls_restrained_S_all 1.143
_refine_ls_R_factor_all 0.1546
_refine_ls_R_factor_gt 0.0887
_refine_ls_shift/su_max 0.000
_refine_ls_shift/su_mean 0.000
_refine_ls_structure_factor_coef Fsqd
_refine_ls_weighting_details 'calc w = 1/[\s^2^(Fo^2^)+(0.1067P)^2^+2.188P] where P = (Fo^2^+2Fc^2^)/3'
_refine_ls_weighting_scheme calc
_refine_ls_wR_factor_gt 0.1649
_refine_ls_wR_factor_ref 0.1861
_reflns_number_gt 1805
_reflns_number_total 2987
_reflns_threshold_expression I>2\s(I)
_cod_data_source_file sj6015.cif
_cod_data_source_block I
_cod_database_code 2204569
_cod_database_fobs_code 2204569

loop_
_symmetry_equiv_pos_as_xyz
x,y,z
-x,-y,-z

loop_
_atom_site_label
_atom_site_fract_x
_atom_site_fract_y
_atom_site_fract_z
_atom_site_U_iso_or_equiv
_atom_site_adp_type
_atom_site_calc_flag
_atom_site_refinement_flags
_atom_site_occupancy
_atom_site_type_symbol
S1 0.73542(18) 0.2913(2) -0.01637(9) 0.0438(5) Uani d . 1 S
F1 0.4802(9) 0.0142(12) 0.4066(3) 0.159(3) Uani d . 1 F
F2 0.2316(12) -0.1312(11) 0.4477(4) 0.179(3) Uani d . 1 F
F3 0.2335(11) 0.1414(12) 0.4576(3) 0.166(3) Uani d . 1 F
N2 0.4284(6) 0.2741(7) 0.0966(3) 0.0406(11) Uani d . 1 N
N3 0.6168(6) 0.0016(6) 0.1046(3) 0.0392(11) Uani d . 1 N
C1 0.2966(7) 0.2102(7) 0.1692(3) 0.0334(12) Uani d . 1 C
C2 0.3582(7) 0.1439(8) 0.2494(3) 0.0474(14) Uani d . 1 C
C3 0.2250(8) 0.0946(8) 0.3201(4) 0.0512(15) Uani d . 1 C
C4 0.0311(9) 0.1109(9) 0.3110(4) 0.0575(17) Uani d . 1 C
C5 -0.0289(8) 0.1778(9) 0.2311(4) 0.0569(16) Uani d . 1 C
C6 0.1013(7) 0.2261(8) 0.1600(3) 0.0421(13) Uani d . 1 C
C7 0.2936(13) 0.0300(16) 0.4067(5) 0.093(3) Uani d . 1 C
C8 0.5863(6) 0.1806(7) 0.0671(3) 0.0331(12) Uani d . 1 C
C9 0.7781(8) -0.1170(8) 0.0784(4) 0.0452(14) Uani d . 1 C
C10 0.7525(8) -0.3202(8) 0.1224(4) 0.0499(15) Uani d . 1 C
C11 0.7559(10) -0.3612(8) 0.2176(4) 0.0586(17) Uani d . 1 C
C12 0.9231(15) -0.3445(11) 0.2524(6) 0.099(3) Uani d . 1 C
C13 0.932(3) -0.3853(17) 0.3395(9) 0.169(7) Uani d . 1 C
C14 0.768(4) -0.441(3) 0.3916(10) 0.206(13) Uani d . 1 C
C15 0.603(3) -0.467(2) 0.3595(10) 0.197(10) Uani d . 1 C
C16 0.5950(16) -0.4200(13) 0.2706(7) 0.113(3) Uani d . 1 C
H2N 0.400(8) 0.380(9) 0.067(4) 0.056(19) Uiso d . 1 H
H3N 0.534(8) -0.053(8) 0.143(4) 0.047(16) Uiso d . 1 H
H2 0.4895 0.1322 0.2560 0.057 Uiso calc R 1 H
H4 -0.0585 0.0771 0.3586 0.069 Uiso calc R 1 H
H5 -0.1603 0.1907 0.2248 0.068 Uiso calc R 1 H
H6 0.0582 0.2693 0.1060 0.051 Uiso calc R 1 H
H9A 0.8973 -0.0760 0.0926 0.054 Uiso calc R 1 H
H9B 0.7871 -0.1045 0.0167 0.054 Uiso calc R 1 H
H10A 0.6304 -0.3579 0.1095 0.060 Uiso calc R 1 H
H10B 0.8541 -0.3965 0.0986 0.060 Uiso calc R 1 H
H12 1.0329 -0.3047 0.2161 0.118 Uiso calc R 1 H
H13 1.0460 -0.3752 0.3625 0.203 Uiso calc R 1 H
H14 0.7705 -0.4620 0.4508 0.248 Uiso calc R 1 H
H15 0.4965 -0.5154 0.3960 0.236 Uiso calc R 1 H
H16 0.4802 -0.4288 0.2477 0.135 Uiso calc R 1 H

loop_
_atom_site_aniso_label
_atom_site_aniso_U_11
_atom_site_aniso_U_22
_atom_site_aniso_U_33
_atom_site_aniso_U_12
_atom_site_aniso_U_13
_atom_site_aniso_U_23
S1 0.0337(7) 0.0480(9) 0.0415(8) 0.0064(6) 0.0074(5) -0.0005(6)
F1 0.105(4) 0.298(9) 0.055(3) 0.022(5) -0.029(3) 0.004(4)
F2 0.245(8) 0.174(7) 0.088(4) -0.058(6) -0.055(5) 0.065(4)
F3 0.215(7) 0.233(8) 0.063(3) 0.056(6) -0.037(4) -0.064(4)
N2 0.037(2) 0.038(3) 0.040(3) 0.014(2) 0.0048(18) -0.001(2)
N3 0.037(2) 0.035(3) 0.040(2) 0.0057(19) 0.0061(19) -0.003(2)
C1 0.030(2) 0.032(3) 0.038(3) 0.004(2) 0.001(2) -0.009(2)
C2 0.031(3) 0.066(4) 0.042(3) 0.003(3) -0.003(2) -0.008(3)
C3 0.053(4) 0.057(4) 0.040(3) 0.001(3) 0.003(3) -0.007(3)
C4 0.050(4) 0.067(4) 0.051(4) -0.007(3) 0.018(3) -0.013(3)
C5 0.027(3) 0.074(4) 0.070(4) -0.001(3) 0.004(3) -0.019(3)
C6 0.037(3) 0.049(3) 0.041(3) 0.002(2) -0.008(2) -0.012(3)
C7 0.085(6) 0.145(9) 0.035(4) 0.005(5) 0.003(4) 0.000(5)
C8 0.029(2) 0.042(3) 0.028(3) 0.000(2) -0.0035(19) -0.007(2)
C9 0.044(3) 0.044(3) 0.045(3) 0.014(2) 0.000(2) -0.012(3)
C10 0.052(3) 0.036(3) 0.066(4) 0.007(3) -0.007(3) -0.021(3)
C11 0.083(5) 0.033(3) 0.056(4) 0.005(3) -0.005(3) -0.006(3)
C12 0.156(9) 0.063(5) 0.081(6) -0.004(5) -0.057(6) -0.003(4)
C13 0.32(2) 0.085(8) 0.111(10) -0.003(11) -0.105(13) -0.005(8)
C14 0.44(4) 0.109(12) 0.063(9) -0.010(18) -0.022(15) -0.003(8)
C15 0.33(3) 0.117(11) 0.108(13) -0.020(15) 0.095(14) -0.006(10)
C16 0.137(8) 0.083(7) 0.103(8) -0.009(6) 0.038(6) -0.009(5)

loop_
_atom_type_symbol
_atom_type_description
_atom_type_scat_dispersion_real
_atom_type_scat_dispersion_imag
_atom_type_scat_source
S S 0.1246 0.1234 'International Tables Vol C Tables 4.2.6.8 and 6.1.1.4'
N N 0.0061 0.0033 'International Tables Vol C Tables 4.2.6.8 and 6.1.1.4'
F F 0.0171 0.0103 'International Tables Vol C Tables 4.2.6.8 and 6.1.1.4'
H H 0.0000 0.0000 'International Tables Vol C Tables 4.2.6.8 and 6.1.1.4'
C C 0.0033 0.0016 'International Tables Vol C Tables 4.2.6.8 and 6.1.1.4'

loop_
_geom_angle_atom_site_label_1
_geom_angle_atom_site_label_2
_geom_angle_atom_site_label_3
_geom_angle
C8 N3 C9 123.9(4)
C8 N3 H3N 120(4)
C9 N3 H3N 116(4)
C2 C1 C6 119.5(4)
C2 C1 N2 121.4(4)
C6 C1 N2 119.0(5)
C8 N2 C1 128.0(4)
C8 N2 H2N 117(4)
C1 N2 H2N 115(4)
N3 C8 N2 118.0(4)
N3 C8 S1 122.0(4)
N2 C8 S1 120.0(4)
C11 C10 C9 114.6(5)
C11 C10 H10A 108.6
C9 C10 H10A 108.6
C11 C10 H10B 108.6
C9 C10 H10B 108.6
H10A C10 H10B 107.6
C1 C2 C3 120.1(5)
C1 C2 H2 120.0
C3 C2 H2 120.0
N3 C9 C10 110.9(4)
N3 C9 H9A 109.5
C10 C9 H9A 109.5
N3 C9 H9B 109.5
C10 C9 H9B 109.5
H9A C9 H9B 108.1
C5 C6 C1 119.6(5)
C5 C6 H6 120.2
C1 C6 H6 120.2
C4 C5 C6 121.3(5)
C4 C5 H5 119.4
C6 C5 H5 119.4
C5 C4 C3 119.1(5)
C5 C4 H4 120.4
C3 C4 H4 120.4
C4 C3 C2 120.4(5)
C4 C3 C7 120.2(5)
C2 C3 C7 119.4(6)
C16 C11 C12 119.4(8)
C16 C11 C10 120.5(8)
C12 C11 C10 120.1(7)
F2 C7 F3 103.6(7)
F2 C7 F1 105.6(9)
F3 C7 F1 106.1(9)
F2 C7 C3 113.7(8)
F3 C7 C3 112.5(8)
F1 C7 C3 114.3(6)
C14 C15 C16 118.8(18)
C14 C15 H15 120.6
C16 C15 H15 120.6
C13 C12 C11 121.3(12)
C13 C12 H12 119.3
C11 C12 H12 119.3
C15 C14 C13 121.8(17)
C15 C14 H14 119.1
C13 C14 H14 119.1
C11 C16 C15 120.0(14)
C11 C16 H16 120.0
C15 C16 H16 120.0
C14 C13 C12 118.4(17)
C14 C13 H13 120.8
C12 C13 H13 120.8

loop_
_geom_bond_atom_site_label_1
_geom_bond_atom_site_label_2
_geom_bond_distance
S1 C8 1.689(5)
N3 C8 1.324(6)
N3 C9 1.456(6)
N3 H3N 0.85(6)
C1 C2 1.376(7)
C1 C6 1.381(7)
C1 N2 1.415(6)
N2 C8 1.353(6)
N2 H2N 0.83(6)
C10 C11 1.493(9)
C10 C9 1.506(8)
C10 H10A 0.9700
C10 H10B 0.9700
C2 C3 1.383(7)
C2 H2 0.9300
C9 H9A 0.9700
C9 H9B 0.9700
C6 C5 1.374(7)
C6 H6 0.9300
C5 C4 1.368(9)
C5 H5 0.9300
C4 C3 1.371(8)
C4 H4 0.9300
C3 C7 1.486(9)
F3 C7 1.296(11)
C11 C16 1.364(10)
C11 C12 1.373(10)
F1 C7 1.299(9)
F2 C7 1.290(11)
C15 C14 1.36(3)
C15 C16 1.398(19)
C15 H15 0.9300
C12 C13 1.371(14)
C12 H12 0.9300
C14 C13 1.37(3)
C14 H14 0.9300
C16 H16 0.9300
C13 H13 0.9300

loop_
_geom_hbond_atom_site_label_D
_geom_hbond_atom_site_label_H
_geom_hbond_atom_site_label_A
_geom_hbond_site_symmetry_A
_geom_hbond_distance_DH
_geom_hbond_distance_HA
_geom_hbond_distance_DA
_geom_hbond_angle_DHA
_geom_hbond_publ_flag
N2 H2N S1 2_665 0.84(6) 2.51(6) 3.320(5) 164(6) yes

loop_
_geom_torsion_atom_site_label_1
_geom_torsion_atom_site_label_2
_geom_torsion_atom_site_label_3
_geom_torsion_atom_site_label_4
_geom_torsion
C2 C1 N2 C8 54.8(8)
C6 C1 N2 C8 -129.4(6)
C9 N3 C8 N2 178.5(5)
C9 N3 C8 S1 -0.4(7)
C1 N2 C8 N3 6.4(8)
C1 N2 C8 S1 -174.6(4)
C6 C1 C2 C3 -0.3(9)
N2 C1 C2 C3 175.5(5)
C8 N3 C9 C10 -169.5(5)
C11 C10 C9 N3 -64.8(7)
C2 C1 C6 C5 0.8(8)
N2 C1 C6 C5 -175.1(5)
C1 C6 C5 C4 -1.1(9)
C6 C5 C4 C3 0.9(10)
C5 C4 C3 C2 -0.4(10)
C5 C4 C3 C7 177.5(7)
C1 C2 C3 C4 0.1(9)
C1 C2 C3 C7 -177.8(7)
C9 C10 C11 C16 114.5(7)
C9 C10 C11 C12 -67.2(8)
C4 C3 C7 F2 56.3(11)
C2 C3 C7 F2 -125.8(8)
C4 C3 C7 F3 -61.0(11)
C2 C3 C7 F3 116.9(8)
C4 C3 C7 F1 177.8(8)
C2 C3 C7 F1 -4.3(13)
C16 C11 C12 C13 -0.2(13)
C10 C11 C12 C13 -178.5(8)
C16 C15 C14 C13 -5(3)
C12 C11 C16 C15 -1.6(14)
C10 C11 C16 C15 176.7(10)
C14 C15 C16 C11 4(2)
C15 C14 C13 C12 4(3)
C11 C12 C13 C14 -0.8(19)

loop_
_cod_related_entry_id
_cod_related_entry_database
_cod_related_entry_code
1 ChemSpider 767300
